data_7052505
loop_
_publ_author_name
'Fr\'ed\'erique Biechel'
'Julien Dubuc'
'Marc Henry'

_publ_section_title
;
 General principles driving the chemical reactivity of titanium(IV)
 alkoxides
;
_journal_issue 6
_journal_name_full 'New J. Chem.'
_journal_page_first 764
_journal_page_last 769
_journal_paper_doi 10.1039/b312486j
_journal_volume 28
_journal_year 2004
_chemical_compound_source Synthetic
_chemical_formula_structural '[Ti7(&#x00B5;4-O)2(&#x00B5;3-O)2(&#x00B5;2-OEt)8(OEt)12]'
_chemical_formula_sum 'C80 H200 O48 Ti14'
_chemical_name_systematic
; bis(mu!4$-Oxo)-bis(mu!3$-oxo)-octakis(mu!2$-ethoxo)-dodecakis(ethoxy)-
hepta-titanium
;
_space_group_crystal_system triclinic
_space_group_IT_number 2
_space_group_name_Hall '-P 1'
_space_group_name_H-M_alt 'P -1'
_audit_creation_date 2001-07-02
_audit_creation_method 'Created by WinPacha v3.5'
_audit_update_record
; This file contains both experimental data and outputs from 
  a crystal structure optimization package designed to remove 
  disorder and/or add missing hydrogen atoms to an existing 
  experimental structural data file. Atoms whose coordinates 
  must be added or changed are introduced using a Z-matrix. 
  Important torsional angles are further optimized following 
  a downhill simplex prodecure in order to minimize the quantity 
  (EB + RB) where EB stands for the attractive long range Madelung 
  energy of the crystal [1], and RB the sum of all short range 
  repulsive interactions. Attractive term EB is evaluated from a 
  point charge approximation of DFT equations [1] using configuration 
  energies [2,3] and ab initio atomic orbital radii of the elements [4].
  Repulsive RB term is evaluated from ab initio atom-atom potentials 
  derived from the Gordon-Kim electron gas model [5] given the full 
  content of 8 unit-cells. Computed structures are identified by a
  _database_code field followed by the compound identification and
  the full reference of publication. The atom_site_calc_flag should
  be either 'd', 'c' or 'o'.
    'd' means that original position was not modified
    'c' means that position have been computed (or recomputed) using
          fixed bond length, bond angle and torsion angle.
    'o' means that position have been computed (or recomputed) using
          fixed bond length and bond angle with a variable torsion angle.

  References:
  [1] Henry, M., Coordin. Chem. Revs., 1998, 178, 1109-1163.
  [2] Mann, J.B.; Meek, T.L.; Allen, L.C., J. Am. Chem. Soc., 2000, 122, 
  2780-2783.
  [3] Mann, J.B.; Meek, T.L.; Knight, E.T.; Capitani, J.F.; Allen, L.C.,
      J. Am. Chem. Soc., 2000, 122, 5132-5137.
  [4] Waber, J.T.; Cromer, D.T., J. Chem. Phys., 1965, 42, 4116-4123.
  [5] Spackman, M.A., J. Chem. Phys., 1986, 85, 6579-6586.
;
_cell_angle_alpha 90.49000
_cell_angle_beta 108.20000
_cell_angle_gamma 74.65000
_cell_length_a 13.91000
_cell_length_b 20.21200
_cell_length_c 12.16200
_cell_volume 3122.123
_cod_data_source_file b312486j.txt
_cod_data_source_block SOFTOW
_cod_depositor_comments
;
 Updating space group information and adding the symmetry operation list.

 Antanas Vaitkus,
 2018-06-14
;
_cod_original_formula_sum 'H200 C80 O48 Ti14 '
_cod_database_code 7052505
_cod_struct_determination_method theoretical

loop_
_space_group_symop_id
_space_group_symop_operation_xyz
1 x,y,z
2 -x,-y,-z

loop_
_atom_site_label
_atom_site_fract_x
_atom_site_fract_y
_atom_site_fract_z
_atom_site_calc_flag
Ti1 0.70189 0.29430 0.20470 d
Ti2 0.81330 0.29430 0.46880 d
Ti3 0.91080 0.18680 0.22300 d
Ti4 0.59470 0.25901 0.37440 d
Ti5 0.69490 0.14845 0.13380 d
Ti6 0.48020 0.26433 0.10270 d
Ti7 0.91560 0.33798 0.28750 d
O1 0.76050 0.36340 0.16270 d
O2 0.83460 0.12390 0.26170 d
O3 0.95500 0.26940 0.18070 d
O4 0.92780 0.41570 0.23180 d
O5 1.03220 0.14480 0.33480 d
O6 1.04660 0.31120 0.39010 d
O7 0.85400 0.37330 0.40840 d
O8 0.94010 0.24570 0.55930 d
O9 0.77590 0.34530 0.57850 d
O10 0.74510 0.21970 0.47560 d
O11 0.85260 0.26240 0.31600 d
O12 0.75800 0.22390 0.12200 d
O13 0.62400 0.22570 0.22430 d
O14 0.73140 0.09900 0.02110 d
O15 0.56270 0.33890 0.10120 d
O16 0.64640 0.08760 0.18720 d
O17 0.55960 0.20550 0.01260 d
O18 0.37290 0.31440 -0.01490 d
O19 0.41780 0.19890 0.12250 d
O20 0.45750 0.30600 0.24420 d
O21 0.94740 0.14450 0.10620 d
O22 0.67590 0.32240 0.34390 d
O23 0.54800 0.31240 0.47580 d
O24 0.55600 0.18520 0.40860 d
C1 0.73530 0.40150 0.05560 o
C2 0.70600 0.36630 -0.04400 c
C3 0.87820 0.06530 0.34060 o
C4 0.91900 0.00320 0.28400 o
C5 1.04630 0.26230 0.14620 d
C6 1.02440 0.30730 0.04240 d
C7 0.98000 0.46060 0.23800 d
C8 0.97800 0.49790 0.14600 d
C9 1.13200 0.10450 0.34000 d
C10 1.19401 0.07889 0.45998 o
C11 1.11240 0.33160 0.48500 d
C12 1.22230 0.29550 0.50700 d
C13 0.79620 0.44195 0.40958 c
C14 0.85805 0.47582 0.50026 o
C15 1.03420 0.19430 0.58850 d
C16 1.09740 0.19330 0.71200 d
C17 0.82270 0.35470 0.69670 d
C18 0.78600 0.42440 0.72400 d
C19 0.78150 0.16290 0.55920 d
C20 0.76200 0.18210 0.66920 d
C21 0.71660 0.03770 -0.02440 d
C22 0.71990 0.03280 -0.14340 d
C23 0.50580 0.41100 0.07910 d
C24 0.52790 0.45340 0.18230 d
C25 0.60890 0.05560 0.25870 d
C26 0.60300 -0.01320 0.22500 d
C27 0.55300 0.22180 -0.10570 d
C28 0.48700 0.19770 -0.18900 d
C29 0.28832 0.34873 -0.11269 c
C30 0.32562 0.38668 -0.18474 o
C31 0.36300 0.15920 0.05000 d
C32 0.26564 0.16263 0.07461 o
C33 0.35780 0.32190 0.26360 d
C34 0.29050 0.38800 0.20500 d
C35 0.91760 0.15080 -0.01620 d
C36 0.99310 0.10490 -0.05960 d
C37 0.52200 0.38080 0.50200 d
C38 0.49400 0.38780 0.60200 d
C39 0.49620 0.16920 0.47100 d
C40 0.51118 0.09492 0.47949 o
H72 0.79924 0.42161 0.05505 c
H73 0.66848 0.44279 0.05586 c
H74 0.82033 0.05702 0.37606 c
H75 0.94260 0.07406 0.40971 c
H76 0.07723 0.20969 0.13136 c
H77 0.10382 0.27812 0.21473 c
H78 0.05970 0.43972 0.29337 c
H79 0.93895 0.50060 0.27878 c
H80 0.12538 0.06243 0.28638 c
H81 0.17087 0.13559 0.30821 c
H82 0.09013 0.32516 0.56027 c
H83 0.10205 0.38550 0.46830 c
H84 0.77610 0.46931 0.32672 c
H85 0.72549 0.44217 0.42789 c
H86 0.07867 0.20092 0.53352 c
H87 0.01578 0.14600 0.57382 c
H88 0.90682 0.34017 0.71851 c
H89 0.80522 0.32056 0.75005 c
H90 0.86393 0.13955 0.57512 c
H91 0.73769 0.12693 0.52366 c
H92 0.77409 0.99470 0.03072 c
H93 0.63903 0.03632 0.97171 c
H94 0.51972 0.43327 0.00773 c
H95 0.42431 0.41228 0.05660 c
H96 0.53285 0.08661 0.25748 c
H97 0.66396 0.05131 0.34456 c
H98 0.63005 0.20673 0.88549 c
H99 0.52155 0.27669 0.87996 c
H100 0.24944 0.31272 0.84091 c
H101 0.23285 0.38700 0.91516 c
H102 0.41088 0.10697 0.06050 c
H103 0.34288 0.17884 0.96164 c
H104 0.36904 0.32206 0.35498 c
H105 0.32080 0.28256 0.22877 c
H106 0.84166 0.14199 0.94678 c
H107 0.91422 0.20224 0.95809 c
H108 0.45924 0.41140 0.43040 c
H109 0.58923 0.40009 0.51491 c
H110 0.52009 0.18539 0.55723 c
H111 0.41527 0.19630 0.42802 c
H112 0.77631 0.33325 -0.05915 o
H113 0.66080 0.40398 -0.11864 c
H114 0.65617 0.33504 -0.03159 c
H115 0.86291 -0.02789 0.26288 o
H116 0.99493 -0.02709 0.34344 c
H117 0.93061 0.01975 0.20463 c
H118 1.00285 0.27979 -0.03563 o
H119 1.09481 0.32357 0.04791 c
H120 0.95972 0.35292 0.03931 c
H121 1.04614 0.47388 0.11826 o
H122 0.97951 0.55005 0.17030 c
H123 0.90494 0.50083 0.07511 c
H124 1.22222 0.11997 0.50763 o
H125 1.26098 0.03556 0.46024 c
H126 1.14466 0.06085 0.50092 c
H127 1.25645 0.27025 0.59528 o
H128 1.26446 0.33253 0.49649 c
H129 1.22826 0.25706 0.44357 c
H130 0.81091 0.50132 0.55377 o
H131 0.88258 0.51376 0.45947 c
H132 0.92834 0.43713 0.55423 c
H133 1.09939 0.24568 0.73429 o
H134 1.17752 0.16062 0.72593 c
H135 1.06198 0.17149 0.76655 c
H136 0.82720 0.45706 0.69639 o
H137 0.80072 0.42494 0.81790 c
H138 0.70107 0.44341 0.67921 c
H139 0.82196 0.20581 0.72111 o
H140 0.76439 0.13575 0.71727 c
H141 0.68360 0.21839 0.64960 c
H142 0.66971 0.08021 -0.19685 o
H143 0.69236 -0.01132 -0.17914 c
H144 0.80142 0.02461 -0.14191 c
H145 0.48762 0.44325 0.24202 o
H146 0.50009 0.50806 0.15144 c
H147 0.61306 0.43990 0.22671 c
H148 0.55858 -0.01074 0.13246 o
H149 0.56410 -0.03363 0.27708 c
H150 0.68305 -0.04686 0.24261 c
H151 0.50107 0.14240 -0.16999 o
H152 0.49885 0.20703 -0.27184 c
H153 0.40609 0.22516 -0.19461 c
H154 0.32880 0.43690 -0.15151 o
H155 0.27181 0.39364 -0.27416 c
H156 0.40419 0.35668 -0.18350 c
H157 0.28004 0.16114 0.16857 o
H158 0.23688 0.11886 0.03922 c
H159 0.20655 0.21050 0.03208 c
H160 0.24366 0.41459 0.25806 o
H161 0.23843 0.37957 0.12081 c
H162 0.33981 0.41906 0.19050 c
H163 1.06191 0.12443 -0.04655 o
H164 0.95617 0.10085 -0.15233 c
H165 1.01702 0.05389 -0.01337 c
H166 0.42074 0.37343 0.58853 o
H167 0.48347 0.44141 0.62381 c
H168 0.55752 0.35448 0.67321 c
H169 0.47135 0.07861 0.39527 o
H170 0.47879 0.08197 0.54520 c
H171 0.59569 0.06885 0.50657 c
